data_4067014
loop_
_publ_author_name
'Ito, Masato'
'Watanabe, Akira'
'Shibata, Yuji'
'Ikariya, Takao'

_publ_section_title
;
 Synthesis and Reactivity of 2-Aminoethanethiolato-Bridged Dinuclear
 Ru(hmb) Complexes (hmb = \h6-hexamethylbenzene): Mechanistic
 Consideration on Transfer Hydrogenation with Bifunctional
 [RuCl2(hmb)]2/2-Aminoethanethiol Catalyst System
;
_journal_issue 20
_journal_name_full Organometallics
_journal_page_first 4584
_journal_paper_doi 10.1021/om100773a
_journal_volume 29
_journal_year 2010
_chemical_formula_moiety 'C25 H48 Cl2 Ir2 N2 O2 S2 '
_chemical_formula_sum 'C25 H48 Cl2 Ir2 N2 O2 S2'
_chemical_formula_weight 928.13
_space_group_IT_number 14
_symmetry_cell_setting monoclinic
_symmetry_Int_Tables_number 14
_symmetry_space_group_name_Hall '-P 2ybc'
_symmetry_space_group_name_H-M 'P 1 21/c 1'
_cell_angle_alpha 90.0000
_cell_angle_beta 90.969(8)
_cell_angle_gamma 90.0000
_cell_formula_units_Z 4
_cell_length_a 13.288(6)
_cell_length_b 12.823(6)
_cell_length_c 19.340(9)
_cell_measurement_reflns_used 11856
_cell_measurement_temperature 193.1
_cell_measurement_theta_max 27.5
_cell_measurement_theta_min 3.0
_cell_volume 3295(3)
_computing_cell_refinement CrystalClear
_computing_data_collection CrystalClear
_computing_data_reduction CrystalStructure
_computing_publication_material 'CrystalStructure 3.8'
_computing_structure_refinement CRYSTALS
_computing_structure_solution SIR92
_diffrn_ambient_temperature 193.1
_diffrn_detector_area_resol_mean 7.31
_diffrn_measured_fraction_theta_full 0.993
_diffrn_measured_fraction_theta_max 0.994
_diffrn_measurement_device_type 'Rigaku Saturn'
_diffrn_measurement_method \w
_diffrn_radiation_type 'Mo K\a'
_diffrn_radiation_wavelength 0.71070
_diffrn_reflns_av_R_equivalents 0.055
_diffrn_reflns_limit_h_max 17
_diffrn_reflns_limit_h_min -14
_diffrn_reflns_limit_k_max 12
_diffrn_reflns_limit_k_min -16
_diffrn_reflns_limit_l_max 25
_diffrn_reflns_limit_l_min -25
_diffrn_reflns_number 25658
_diffrn_reflns_theta_full 27.50
_diffrn_reflns_theta_max 27.48
_exptl_absorpt_coefficient_mu 8.404
_exptl_absorpt_correction_T_max 0.186
_exptl_absorpt_correction_T_min 0.150
_exptl_absorpt_correction_type multi-scan
_exptl_absorpt_process_details 'Jacobson, R. (1998) Private communication'
_exptl_crystal_colour yellow
_exptl_crystal_density_diffrn 1.871
_exptl_crystal_density_method 'not measured'
_exptl_crystal_description block
_exptl_crystal_F_000 1792.00
_exptl_crystal_size_max 0.20
_exptl_crystal_size_mid 0.20
_exptl_crystal_size_min 0.20
_refine_diff_density_max 5.77
_refine_diff_density_min -3.77
_refine_ls_extinction_method none
_refine_ls_goodness_of_fit_ref 1.003
_refine_ls_hydrogen_treatment constr
_refine_ls_number_parameters 254
_refine_ls_number_reflns 7510
_refine_ls_R_factor_gt 0.0639
_refine_ls_shift/su_max 0.0000
_refine_ls_structure_factor_coef Fsqd
_refine_ls_weighting_details 'w = 1/[0.0063Fo^2^ + 0.7000\s(Fo^2^)]/(4Fo^2^)'
_refine_ls_weighting_scheme calc
_refine_ls_wR_factor_ref 0.2309
_reflns_number_gt 6082
_reflns_number_total 7510
_reflns_threshold_expression F^2^>2.0\s(F^2^)
_cod_data_source_file om100773a_si_002.cif
_cod_data_source_block '__[6aa]Cl2_CH3OH_H2O'
_cod_original_formula_sum 'C25 H48 Cl2 Ir2 N2 O2 S2 '
_cod_database_code 4067014

loop_
_symmetry_equiv_pos_site_id
_symmetry_equiv_pos_as_xyz
1 +X,+Y,+Z
2 -X,1/2+Y,1/2-Z
3 -X,-Y,-Z
4 +X,1/2-Y,1/2+Z

loop_
_atom_site_label
_atom_site_type_symbol
_atom_site_fract_x
_atom_site_fract_y
_atom_site_fract_z
_atom_site_U_iso_or_equiv
_atom_site_adp_type
_atom_site_occupancy
_atom_site_symmetry_multiplicity
_atom_site_calc_flag
_atom_site_refinement_flags
Ir(1) Ir 0.18439(3) 0.72863(4) 0.11466(2) 0.01912(13) Uani 1.00 1 d .
Ir(2) Ir 0.23704(3) 0.46193(4) 0.16742(2) 0.01897(13) Uani 1.00 1 d .
Cl(1) Cl -0.1616(2) 0.8592(2) 0.10154(16) 0.0306(8) Uani 1.00 1 d .
Cl(2) Cl -0.0613(2) 0.3463(2) 0.19436(18) 0.0337(8) Uani 1.00 1 d .
S(1) S 0.1472(2) 0.5561(2) 0.07951(15) 0.0191(6) Uani 1.00 1 d .
S(2) S 0.2782(2) 0.6341(2) 0.20109(15) 0.0200(6) Uani 1.00 1 d .
O(1) O -0.3301(12) 1.0015(14) 0.0515(9) 0.080(4) Uiso 1.00 1 d .
O(2) O -0.5046(15) 1.1557(17) 0.1409(11) 0.015(4) Uiso 0.35 1 d P
O(3) O -0.5265(19) 1.051(2) 0.0883(14) 0.018(5) Uiso 0.30 1 d P
O(4) O -0.4731(16) 1.0539(17) 0.1423(12) 0.016(4) Uiso 0.35 1 d P
N(1) N 0.0365(7) 0.7228(7) 0.1548(5) 0.020(2) Uani 1.00 1 d .
N(2) N 0.1335(8) 0.4737(8) 0.2505(5) 0.026(2) Uani 1.00 1 d .
C(1) C -0.0247(8) 0.6234(9) 0.1456(6) 0.022(2) Uani 1.00 1 d .
C(2) C 0.0103(8) 0.5619(9) 0.0851(6) 0.019(2) Uani 1.00 1 d .
C(3) C 0.1249(9) 0.5739(9) 0.2896(6) 0.023(2) Uani 1.00 1 d .
C(4) C 0.2270(9) 0.6325(10) 0.2876(6) 0.024(3) Uani 1.00 1 d .
C(5) C 0.0721(10) 0.8612(11) -0.0152(7) 0.031(2) Uiso 1.00 1 d .
C(6) C 0.2670(12) 0.7230(12) -0.0445(8) 0.038(3) Uiso 1.00 1 d .
C(7) C 0.4264(12) 0.7595(12) 0.0801(8) 0.038(3) Uiso 1.00 1 d .
C(8) C 0.3223(12) 0.9088(13) 0.1915(8) 0.043(3) Uiso 1.00 1 d .
C(9) C 0.1056(10) 0.9711(11) 0.1327(8) 0.032(3) Uiso 1.00 1 d .
C(10) C 0.1608(10) 0.8444(11) 0.0325(7) 0.028(2) Uiso 1.00 1 d .
C(11) C 0.2514(8) 0.7849(9) 0.0198(6) 0.018(2) Uiso 1.00 1 d .
C(12) C 0.3230(9) 0.7974(11) 0.0745(7) 0.027(2) Uiso 1.00 1 d .
C(13) C 0.2759(10) 0.8686(11) 0.1245(7) 0.032(2) Uiso 1.00 1 d .
C(14) C 0.1759(9) 0.8960(10) 0.0979(6) 0.025(2) Uiso 1.00 1 d .
C(15) C 0.3531(12) 0.4186(13) 0.0180(8) 0.043(3) Uiso 1.00 1 d .
C(16) C 0.1664(13) 0.2728(13) 0.0629(9) 0.045(3) Uiso 1.00 1 d .
C(17) C 0.1895(10) 0.2202(11) 0.2221(7) 0.032(3) Uiso 1.00 1 d .
C(18) C 0.3867(12) 0.3368(13) 0.2806(8) 0.041(3) Uiso 1.00 1 d .
C(19) C 0.4846(14) 0.4663(15) 0.1561(11) 0.053(4) Uiso 1.00 1 d .
C(20) C 0.3301(9) 0.3821(10) 0.0913(7) 0.026(2) Uiso 1.00 1 d .
C(21) C 0.2473(9) 0.3148(10) 0.1117(7) 0.027(2) Uiso 1.00 1 d .
C(22) C 0.2572(10) 0.2932(11) 0.1814(7) 0.028(2) Uiso 1.00 1 d .
C(23) C 0.3430(9) 0.3473(10) 0.2095(7) 0.027(2) Uiso 1.00 1 d .
C(24) C 0.3901(9) 0.4043(11) 0.1514(7) 0.028(2) Uiso 1.00 1 d .
C(25) C -0.3614(15) 0.9507(16) 0.0011(11) 0.059(5) Uiso 1.00 1 d .
H(1) H 0.0420 0.7366 0.2029 0.024 Uiso 1.00 1 c R
H(2) H -0.0011 0.7768 0.1329 0.024 Uiso 1.00 1 c R
H(3) H 0.0684 0.4592 0.2318 0.031 Uiso 1.00 1 c R
H(4) H 0.1514 0.4214 0.2833 0.031 Uiso 1.00 1 c R
H(5) H -0.0164 0.5823 0.1862 0.026 Uiso 1.00 1 c R
H(6) H -0.0939 0.6405 0.1393 0.026 Uiso 1.00 1 c R
H(7) H -0.0162 0.5932 0.0442 0.023 Uiso 1.00 1 c R
H(8) H -0.0148 0.4928 0.0889 0.023 Uiso 1.00 1 c R
H(9) H 0.0743 0.6163 0.2686 0.028 Uiso 1.00 1 c R
H(10) H 0.1079 0.5602 0.3362 0.028 Uiso 1.00 1 c R
H(11) H 0.2733 0.5981 0.3178 0.029 Uiso 1.00 1 c R
H(12) H 0.2175 0.7022 0.3028 0.029 Uiso 1.00 1 c R
H(13) H 0.0801 0.8206 -0.0559 0.037 Uiso 1.00 1 c R
H(14) H 0.0684 0.9329 -0.0273 0.037 Uiso 1.00 1 c R
H(15) H 0.0120 0.8410 0.0071 0.037 Uiso 1.00 1 c R
H(16) H 0.3313 0.6907 -0.0422 0.046 Uiso 1.00 1 c R
H(17) H 0.2632 0.7673 -0.0838 0.046 Uiso 1.00 1 c R
H(18) H 0.2163 0.6709 -0.0483 0.046 Uiso 1.00 1 c R
H(19) H 0.4579 0.7861 0.1209 0.046 Uiso 1.00 1 c R
H(20) H 0.4629 0.7814 0.0409 0.046 Uiso 1.00 1 c R
H(21) H 0.4255 0.6855 0.0820 0.046 Uiso 1.00 1 c R
H(22) H 0.2769 0.9540 0.2142 0.052 Uiso 1.00 1 c R
H(23) H 0.3823 0.9456 0.1814 0.052 Uiso 1.00 1 c R
H(24) H 0.3379 0.8512 0.2207 0.052 Uiso 1.00 1 c R
H(25) H 0.0461 0.9771 0.1051 0.039 Uiso 1.00 1 c R
H(26) H 0.1364 1.0377 0.1373 0.039 Uiso 1.00 1 c R
H(27) H 0.0891 0.9453 0.1771 0.039 Uiso 1.00 1 c R
H(28) H 0.3034 0.3918 -0.0131 0.052 Uiso 1.00 1 c R
H(29) H 0.4174 0.3934 0.0053 0.052 Uiso 1.00 1 c R
H(30) H 0.3528 0.4926 0.0160 0.052 Uiso 1.00 1 c R
H(31) H 0.1212 0.2304 0.0880 0.054 Uiso 1.00 1 c R
H(32) H 0.1964 0.2324 0.0275 0.054 Uiso 1.00 1 c R
H(33) H 0.1307 0.3296 0.0427 0.054 Uiso 1.00 1 c R
H(34) H 0.2139 0.2172 0.2686 0.039 Uiso 1.00 1 c R
H(35) H 0.1902 0.1522 0.2026 0.039 Uiso 1.00 1 c R
H(36) H 0.1226 0.2464 0.2213 0.039 Uiso 1.00 1 c R
H(37) H 0.4467 0.3767 0.2847 0.049 Uiso 1.00 1 c R
H(38) H 0.4014 0.2656 0.2896 0.049 Uiso 1.00 1 c R
H(39) H 0.3392 0.3613 0.3130 0.049 Uiso 1.00 1 c R
H(40) H 0.4991 0.4943 0.1119 0.063 Uiso 1.00 1 c R
H(41) H 0.5384 0.4226 0.1711 0.063 Uiso 1.00 1 c R
H(42) H 0.4765 0.5216 0.1882 0.063 Uiso 1.00 1 c R
H(43) H -0.3142 0.9576 -0.0350 0.071 Uiso 1.00 1 c R
H(44) H -0.3675 0.8792 0.0132 0.071 Uiso 1.00 1 c R
H(45) H -0.4250 0.9764 -0.0142 0.071 Uiso 1.00 1 c R

loop_
_atom_site_aniso_label
_atom_site_aniso_U_11
_atom_site_aniso_U_22
_atom_site_aniso_U_33
_atom_site_aniso_U_12
_atom_site_aniso_U_13
_atom_site_aniso_U_23
Ir(1) 0.0216(2) 0.0180(2) 0.0176(2) -0.00111(17) -0.00284(18) 0.00285(16)
Ir(2) 0.0214(2) 0.0182(2) 0.0172(2) 0.00205(16) -0.00190(18) 0.00050(16)
Cl(1) 0.0438(18) 0.0269(16) 0.0208(14) 0.0082(13) -0.0046(12) -0.0057(12)
Cl(2) 0.0381(17) 0.0348(18) 0.0280(16) -0.0152(14) -0.0092(13) 0.0103(14)
S(1) 0.0229(13) 0.0203(14) 0.0140(12) 0.0029(11) -0.0027(10) 0.0014(10)
S(2) 0.0195(13) 0.0214(14) 0.0192(13) -0.0007(10) -0.0015(10) 0.0022(11)
N(1) 0.024(5) 0.016(4) 0.019(4) 0.005(3) 0.009(3) 0.000(3)
N(2) 0.036(6) 0.023(5) 0.020(5) 0.010(4) 0.007(4) -0.001(4)
C(1) 0.013(4) 0.020(5) 0.032(6) 0.001(4) 0.001(4) -0.005(4)
C(2) 0.020(5) 0.021(5) 0.018(5) 0.001(4) 0.002(4) -0.006(4)
C(3) 0.032(6) 0.020(5) 0.017(5) 0.002(5) 0.006(4) -0.002(4)
C(4) 0.026(6) 0.026(6) 0.020(5) -0.009(5) 0.003(4) -0.007(4)

loop_
_atom_type_symbol
_atom_type_description
_atom_type_scat_dispersion_real
_atom_type_scat_dispersion_imag
_atom_type_scat_source
C C 0.003 0.002
;
International Tables for Crystallography
(1992, Vol. C, Tables 4.2.6.8 and 6.1.1.4)
;
H H 0.000 0.000
;
International Tables for Crystallography
(1992, Vol. C, Table 6.1.1.4)
;
Cl Cl 0.148 0.159
;
International Tables for Crystallography
(1992, Vol. C, Tables 4.2.6.8 and 6.1.1.4)
;
Ir Ir -1.444 7.990
;
International Tables for Crystallography
(1992, Vol. C, Tables 4.2.6.8 and 6.1.1.4)
;
N N 0.006 0.003
;
International Tables for Crystallography
(1992, Vol. C, Tables 4.2.6.8 and 6.1.1.4)
;
S S 0.125 0.123
;
International Tables for Crystallography
(1992, Vol. C, Tables 4.2.6.8 and 6.1.1.4)
;
O O 0.011 0.006
;
International Tables for Crystallography
(1992, Vol. C, Tables 4.2.6.8 and 6.1.1.4)
;

loop_
_geom_angle_atom_site_label_1
_geom_angle_atom_site_label_2
_geom_angle_atom_site_label_3
_geom_angle
_geom_angle_publ_flag
S(1) Ir(1) S(2) 80.27(10) yes
S(1) Ir(1) N(1) 83.2(2) yes
S(1) Ir(1) C(10) 113.5(3) yes
S(1) Ir(1) C(11) 98.9(3) yes
S(1) Ir(1) C(12) 116.5(3) yes
S(1) Ir(1) C(13) 155.7(3) yes
S(1) Ir(1) C(14) 150.6(3) yes
S(2) Ir(1) N(1) 101.6(2) yes
S(2) Ir(1) C(10) 156.0(3) yes
S(2) Ir(1) C(11) 122.7(3) yes
S(2) Ir(1) C(12) 91.2(3) yes
S(2) Ir(1) C(13) 94.2(3) yes
S(2) Ir(1) C(14) 128.9(3) yes
N(1) Ir(1) C(10) 99.6(4) yes
N(1) Ir(1) C(11) 135.5(4) yes
N(1) Ir(1) C(12) 158.3(4) yes
N(1) Ir(1) C(13) 121.1(4) yes
N(1) Ir(1) C(14) 92.5(4) yes
C(10) Ir(1) C(11) 38.7(4) yes
C(10) Ir(1) C(12) 65.3(4) yes
C(10) Ir(1) C(13) 65.0(5) yes
C(10) Ir(1) C(14) 38.5(5) yes
C(11) Ir(1) C(12) 37.9(4) yes
C(11) Ir(1) C(13) 64.2(5) yes
C(11) Ir(1) C(14) 64.4(4) yes
C(12) Ir(1) C(13) 39.5(5) yes
C(12) Ir(1) C(14) 66.0(4) yes
C(13) Ir(1) C(14) 39.2(5) yes
S(1) Ir(2) S(2) 80.46(10) yes
S(1) Ir(2) N(2) 100.3(3) yes
S(1) Ir(2) C(20) 92.2(3) yes
S(1) Ir(2) C(21) 96.9(3) yes
S(1) Ir(2) C(22) 130.1(3) yes
S(1) Ir(2) C(23) 156.5(3) yes
S(1) Ir(2) C(24) 121.6(3) yes
S(2) Ir(2) N(2) 82.9(3) yes
S(2) Ir(2) C(20) 119.4(3) yes
S(2) Ir(2) C(21) 158.3(3) yes
S(2) Ir(2) C(22) 149.2(3) yes
S(2) Ir(2) C(23) 112.4(3) yes
S(2) Ir(2) C(24) 98.2(3) yes
N(2) Ir(2) C(20) 156.2(4) yes
N(2) Ir(2) C(21) 118.6(4) yes
N(2) Ir(2) C(22) 93.2(4) yes
N(2) Ir(2) C(23) 100.7(4) yes
N(2) Ir(2) C(24) 137.8(4) yes
C(20) Ir(2) C(21) 39.0(4) yes
C(20) Ir(2) C(22) 63.5(5) yes
C(20) Ir(2) C(23) 64.4(4) yes
C(20) Ir(2) C(24) 38.0(4) yes
C(21) Ir(2) C(22) 36.8(5) yes
C(21) Ir(2) C(23) 63.6(4) yes
C(21) Ir(2) C(24) 64.6(4) yes
C(22) Ir(2) C(23) 38.2(5) yes
C(22) Ir(2) C(24) 64.7(5) yes
C(23) Ir(2) C(24) 39.8(5) yes
Ir(1) S(1) Ir(2) 99.74(10) yes
Ir(1) S(1) C(2) 98.5(4) yes
Ir(2) S(1) C(2) 117.7(4) yes
Ir(1) S(2) Ir(2) 99.50(10) yes
Ir(1) S(2) C(4) 116.7(4) yes
Ir(2) S(2) C(4) 98.9(4) yes
O(3) O(2) O(4) 46.6(14) yes
O(2) O(3) O(4) 52.6(16) yes
O(2) O(4) O(3) 80.9(19) yes
Ir(1) N(1) C(1) 118.9(7) yes
Ir(2) N(2) C(3) 119.7(8) yes
N(1) C(1) C(2) 111.2(9) yes
S(1) C(2) C(1) 113.1(8) yes
N(2) C(3) C(4) 109.2(10) yes
S(2) C(4) C(3) 111.7(8) yes
Ir(1) C(10) C(5) 130.1(9) yes
Ir(1) C(10) C(11) 70.0(7) yes
Ir(1) C(10) C(14) 70.0(7) yes
C(5) C(10) C(11) 128.1(12) yes
C(5) C(10) C(14) 124.8(12) yes
C(11) C(10) C(14) 106.7(10) yes
Ir(1) C(11) C(6) 126.2(9) yes
Ir(1) C(11) C(10) 71.3(7) yes
Ir(1) C(11) C(12) 71.8(7) yes
C(6) C(11) C(10) 123.3(11) yes
C(6) C(11) C(12) 125.4(11) yes
C(10) C(11) C(12) 111.2(11) yes
Ir(1) C(12) C(7) 129.4(10) yes
Ir(1) C(12) C(11) 70.3(7) yes
Ir(1) C(12) C(13) 69.5(7) yes
C(7) C(12) C(11) 129.5(12) yes
C(7) C(12) C(13) 124.4(12) yes
C(11) C(12) C(13) 105.8(11) yes
Ir(1) C(13) C(8) 125.1(10) yes
Ir(1) C(13) C(12) 71.0(7) yes
Ir(1) C(13) C(14) 70.3(7) yes
C(8) C(13) C(12) 126.8(12) yes
C(8) C(13) C(14) 125.1(13) yes
C(12) C(13) C(14) 108.1(11) yes
Ir(1) C(14) C(9) 126.6(9) yes
Ir(1) C(14) C(10) 71.5(7) yes
Ir(1) C(14) C(13) 70.4(7) yes
C(9) C(14) C(10) 127.5(11) yes
C(9) C(14) C(13) 124.3(12) yes
C(10) C(14) C(13) 108.2(11) yes
Ir(2) C(20) C(15) 127.1(10) yes
Ir(2) C(20) C(21) 70.0(7) yes
Ir(2) C(20) C(24) 71.0(7) yes
C(15) C(20) C(21) 126.5(12) yes
C(15) C(20) C(24) 125.2(12) yes
C(21) C(20) C(24) 108.2(11) yes
Ir(2) C(21) C(16) 124.5(10) yes
Ir(2) C(21) C(20) 71.1(7) yes
Ir(2) C(21) C(22) 72.4(8) yes
C(16) C(21) C(20) 124.9(12) yes
C(16) C(21) C(22) 126.2(13) yes
C(20) C(21) C(22) 108.9(11) yes
Ir(2) C(22) C(17) 126.6(9) yes
Ir(2) C(22) C(21) 70.9(8) yes
Ir(2) C(22) C(23) 70.4(7) yes
C(17) C(22) C(21) 125.5(12) yes
C(17) C(22) C(23) 124.9(12) yes
C(21) C(22) C(23) 109.6(12) yes
Ir(2) C(23) C(18) 130.1(10) yes
Ir(2) C(23) C(22) 71.4(7) yes
Ir(2) C(23) C(24) 70.4(7) yes
C(18) C(23) C(22) 127.0(12) yes
C(18) C(23) C(24) 125.5(12) yes
C(22) C(23) C(24) 107.0(11) yes
Ir(2) C(24) C(19) 126.5(11) yes
Ir(2) C(24) C(20) 71.1(7) yes
Ir(2) C(24) C(23) 69.9(7) yes
C(19) C(24) C(20) 128.0(13) yes
C(19) C(24) C(23) 125.5(13) yes
C(20) C(24) C(23) 106.4(11) yes
Ir(1) N(1) H(1) 107.1 no
Ir(1) N(1) H(2) 107.1 no
C(1) N(1) H(1) 107.7 no
C(1) N(1) H(2) 106.4 no
H(1) N(1) H(2) 109.5 no
Ir(2) N(2) H(3) 107.0 no
Ir(2) N(2) H(4) 107.1 no
C(3) N(2) H(3) 106.5 no
C(3) N(2) H(4) 106.8 no
H(3) N(2) H(4) 109.5 no
N(1) C(1) H(5) 108.3 no
N(1) C(1) H(6) 109.6 no
C(2) C(1) H(5) 108.7 no
C(2) C(1) H(6) 109.6 no
H(5) C(1) H(6) 109.5 no
S(1) C(2) H(7) 108.8 no
S(1) C(2) H(8) 108.5 no
C(1) C(2) H(7) 108.3 no
C(1) C(2) H(8) 108.6 no
H(7) C(2) H(8) 109.5 no
N(2) C(3) H(9) 109.6 no
N(2) C(3) H(10) 109.9 no
C(4) C(3) H(9) 109.0 no
C(4) C(3) H(10) 109.6 no
H(9) C(3) H(10) 109.5 no
S(2) C(4) H(11) 108.8 no
S(2) C(4) H(12) 109.2 no
C(3) C(4) H(11) 108.6 no
C(3) C(4) H(12) 109.1 no
H(11) C(4) H(12) 109.5 no
C(10) C(5) H(13) 109.4 no
C(10) C(5) H(14) 109.1 no
C(10) C(5) H(15) 109.9 no
H(13) C(5) H(14) 109.5 no
H(13) C(5) H(15) 109.5 no
H(14) C(5) H(15) 109.5 no
C(11) C(6) H(16) 109.3 no
C(11) C(6) H(17) 110.0 no
C(11) C(6) H(18) 109.2 no
H(16) C(6) H(17) 109.5 no
H(16) C(6) H(18) 109.5 no
H(17) C(6) H(18) 109.5 no
C(12) C(7) H(19) 110.1 no
C(12) C(7) H(20) 109.5 no
C(12) C(7) H(21) 108.8 no
H(19) C(7) H(20) 109.5 no
H(19) C(7) H(21) 109.5 no
H(20) C(7) H(21) 109.5 no
C(13) C(8) H(22) 110.5 no
C(13) C(8) H(23) 108.9 no
C(13) C(8) H(24) 109.0 no
H(22) C(8) H(23) 109.5 no
H(22) C(8) H(24) 109.5 no
H(23) C(8) H(24) 109.5 no
C(14) C(9) H(25) 108.4 no
C(14) C(9) H(26) 110.4 no
C(14) C(9) H(27) 109.6 no
H(25) C(9) H(26) 109.5 no
H(25) C(9) H(27) 109.5 no
H(26) C(9) H(27) 109.5 no
C(20) C(15) H(28) 109.2 no
C(20) C(15) H(29) 109.3 no
C(20) C(15) H(30) 109.9 no
H(28) C(15) H(29) 109.5 no
H(28) C(15) H(30) 109.5 no
H(29) C(15) H(30) 109.5 no
C(21) C(16) H(31) 109.4 no
C(21) C(16) H(32) 109.9 no
C(21) C(16) H(33) 109.1 no
H(31) C(16) H(32) 109.5 no
H(31) C(16) H(33) 109.5 no
H(32) C(16) H(33) 109.5 no
C(22) C(17) H(34) 108.6 no
C(22) C(17) H(35) 110.3 no
C(22) C(17) H(36) 109.5 no
H(34) C(17) H(35) 109.5 no
H(34) C(17) H(36) 109.5 no
H(35) C(17) H(36) 109.5 no
C(23) C(18) H(37) 110.0 no
C(23) C(18) H(38) 109.4 no
C(23) C(18) H(39) 109.0 no
H(37) C(18) H(38) 109.5 no
H(37) C(18) H(39) 109.5 no
H(38) C(18) H(39) 109.5 no
C(24) C(19) H(40) 109.3 no
C(24) C(19) H(41) 109.6 no
C(24) C(19) H(42) 109.6 no
H(40) C(19) H(41) 109.5 no
H(40) C(19) H(42) 109.5 no
H(41) C(19) H(42) 109.5 no
O(1) C(25) H(43) 108.2 no
O(1) C(25) H(44) 110.0 no
O(1) C(25) H(45) 110.2 no
H(43) C(25) H(44) 109.5 no
H(43) C(25) H(45) 109.5 no
H(44) C(25) H(45) 109.5 no

loop_
_geom_bond_atom_site_label_1
_geom_bond_atom_site_label_2
_geom_bond_distance
_geom_bond_publ_flag
Ir(1) S(1) 2.364(3) yes
Ir(1) S(2) 2.397(2) yes
Ir(1) N(1) 2.126(10) yes
Ir(1) C(10) 2.193(13) yes
Ir(1) C(11) 2.176(11) yes
Ir(1) C(12) 2.195(13) yes
Ir(1) C(13) 2.174(14) yes
Ir(1) C(14) 2.173(13) yes
Ir(2) S(1) 2.389(2) yes
Ir(2) S(2) 2.363(3) yes
Ir(2) N(2) 2.139(11) yes
Ir(2) C(20) 2.192(13) yes
Ir(2) C(21) 2.178(13) yes
Ir(2) C(22) 2.197(14) yes
Ir(2) C(23) 2.184(13) yes
Ir(2) C(24) 2.191(13) yes
S(1) C(2) 1.827(11) yes
S(2) C(4) 1.817(12) yes
O(1) C(25) 1.24(2) yes
O(2) O(3) 1.70(3) yes
O(2) O(4) 1.37(3) yes
O(3) O(4) 1.25(3) yes
N(1) C(1) 1.521(15) yes
N(2) C(3) 1.497(16) yes
C(1) C(2) 1.491(17) yes
C(3) C(4) 1.551(18) yes
C(5) C(10) 1.500(19) yes
C(6) C(11) 1.49(2) yes
C(7) C(12) 1.46(2) yes
C(8) C(13) 1.52(2) yes
C(9) C(14) 1.508(19) yes
C(10) C(11) 1.449(17) yes
C(10) C(14) 1.439(19) yes
C(11) C(12) 1.420(17) yes
C(12) C(13) 1.48(2) yes
C(13) C(14) 1.460(19) yes
C(15) C(20) 1.53(2) yes
C(16) C(21) 1.52(2) yes
C(17) C(22) 1.53(2) yes
C(18) C(23) 1.49(2) yes
C(19) C(24) 1.49(2) yes
C(20) C(21) 1.457(18) yes
C(20) C(24) 1.426(18) yes
C(21) C(22) 1.380(19) yes
C(22) C(23) 1.434(18) yes
C(23) C(24) 1.488(19) yes
N(1) H(1) 0.950 no
N(1) H(2) 0.950 no
N(2) H(3) 0.950 no
N(2) H(4) 0.950 no
C(1) H(5) 0.950 no
C(1) H(6) 0.950 no
C(2) H(7) 0.950 no
C(2) H(8) 0.950 no
C(3) H(9) 0.950 no
C(3) H(10) 0.950 no
C(4) H(11) 0.950 no
C(4) H(12) 0.950 no
C(5) H(13) 0.950 no
C(5) H(14) 0.950 no
C(5) H(15) 0.950 no
C(6) H(16) 0.950 no
C(6) H(17) 0.950 no
C(6) H(18) 0.950 no
C(7) H(19) 0.950 no
C(7) H(20) 0.950 no
C(7) H(21) 0.950 no
C(8) H(22) 0.950 no
C(8) H(23) 0.950 no
C(8) H(24) 0.950 no
C(9) H(25) 0.950 no
C(9) H(26) 0.950 no
C(9) H(27) 0.950 no
C(15) H(28) 0.950 no
C(15) H(29) 0.950 no
C(15) H(30) 0.950 no
C(16) H(31) 0.950 no
C(16) H(32) 0.950 no
C(16) H(33) 0.950 no
C(17) H(34) 0.950 no
C(17) H(35) 0.950 no
C(17) H(36) 0.950 no
C(18) H(37) 0.950 no
C(18) H(38) 0.950 no
C(18) H(39) 0.950 no
C(19) H(40) 0.950 no
C(19) H(41) 0.950 no
C(19) H(42) 0.950 no
C(25) H(43) 0.950 no
C(25) H(44) 0.950 no
C(25) H(45) 0.950 no
